data_2236214
loop_
_publ_author_name
'Griesbeck, Axel G.'
'Miara, Claus'
'Neud\"orfl, J\"org-M.'

_publ_section_title
;
 Tris[(6<i>S</i>)-6-hydroxy-4-<i>epi</i>-shikimic acid] monohydrate: an
 enantiomerically pure hydroxylated shikimic acid derived from methyl
 shikimate
;
_journal_coeditor_code GG2099
_journal_issue 11
_journal_name_full 'Acta Crystallographica Section E'
_journal_page_first o3149
_journal_page_last o3150
_journal_paper_doi 10.1107/S1600536812041256
_journal_volume 68
_journal_year 2012
_chemical_formula_iupac '3C7 H10 O6 , H2 O'
_chemical_formula_moiety '3(C7 H10 O6) , H2 O'
_chemical_formula_sum 'C7 H10.667 O6.333'
_chemical_formula_weight 196.16
_chemical_name_systematic
;
Tris[(6<i>S</i>)-6-hydroxy-4-<i>epi</i>-shikimic acid] monohydrate
;
_space_group_IT_number 4
_symmetry_cell_setting monoclinic
_symmetry_space_group_name_Hall 'P 2yb'
_symmetry_space_group_name_H-M 'P 1 21 1'
_atom_sites_solution_hydrogens geom
_atom_sites_solution_primary direct
_atom_sites_solution_secondary difmap
_audit_creation_method SHELXL-97
_cell_angle_alpha 90.00
_cell_angle_beta 91.672(8)
_cell_angle_gamma 90.00
_cell_formula_units_Z 6
_cell_length_a 11.2561(17)
_cell_length_b 7.7049(11)
_cell_length_c 13.9688(14)
_cell_measurement_reflns_used 5629
_cell_measurement_temperature 100(2)
_cell_measurement_theta_max 27.00
_cell_measurement_theta_min 2.29
_cell_volume 1211.0(3)
_computing_cell_refinement 'DENZO (Otwinowski & Minor 1997)'
_computing_data_collection 'COLLECT (Hooft 1998)'
_computing_data_reduction 'DENZO (Otwinowski & Minor 1997)'
_computing_molecular_graphics 'SCHAKAL99 (Keller 1999)'
_computing_publication_material 'PLATON (Spek 2009)'
_computing_structure_refinement 'SHELXL97 (Sheldrick, 2008)'
_computing_structure_solution 'SHELXS97 (Sheldrick, 2008)'
_diffrn_ambient_temperature 100(2)
_diffrn_measured_fraction_theta_full 0.977
_diffrn_measured_fraction_theta_max 0.977
_diffrn_measurement_device_type 'Nonius KappaCCD'
_diffrn_measurement_method '\f and \w scans'
_diffrn_radiation_monochromator graphite
_diffrn_radiation_source 'fine-focus sealed tube'
_diffrn_radiation_type MoK\a
_diffrn_radiation_wavelength 0.71073
_diffrn_reflns_av_R_equivalents 0.0848
_diffrn_reflns_av_sigmaI/netI 0.1926
_diffrn_reflns_limit_h_max 14
_diffrn_reflns_limit_h_min -6
_diffrn_reflns_limit_k_max 9
_diffrn_reflns_limit_k_min -8
_diffrn_reflns_limit_l_max 17
_diffrn_reflns_limit_l_min -14
_diffrn_reflns_number 5629
_diffrn_reflns_theta_full 27.00
_diffrn_reflns_theta_max 27.00
_diffrn_reflns_theta_min 2.29
_exptl_absorpt_coefficient_mu 0.145
_exptl_absorpt_correction_type none
_exptl_crystal_colour colourless
_exptl_crystal_density_diffrn 1.614
_exptl_crystal_density_method 'not measured'
_exptl_crystal_description prism
_exptl_crystal_F_000 620
_exptl_crystal_size_max 0.20
_exptl_crystal_size_mid 0.10
_exptl_crystal_size_min 0.05
_refine_diff_density_max 0.272
_refine_diff_density_min -0.278
_refine_ls_extinction_method none
_refine_ls_goodness_of_fit_ref 0.881
_refine_ls_hydrogen_treatment mixed
_refine_ls_matrix_type full
_refine_ls_number_parameters 371
_refine_ls_number_reflns 2786
_refine_ls_number_restraints 3
_refine_ls_restrained_S_all 0.881
_refine_ls_R_factor_all 0.1503
_refine_ls_R_factor_gt 0.0535
_refine_ls_shift/su_max 0.000
_refine_ls_shift/su_mean 0.000
_refine_ls_structure_factor_coef Fsqd
_refine_ls_weighting_details 'w=1/[\s^2^(Fo^2^)+(0.0326P)^2^] where P=(Fo^2^+2Fc^2^)/3'
_refine_ls_weighting_scheme calc
_refine_ls_wR_factor_gt 0.0812
_refine_ls_wR_factor_ref 0.1021
_reflns_number_gt 1399
_reflns_number_total 2786
_reflns_threshold_expression I>2\s(I)
_cod_data_source_file gg2099.cif
_cod_data_source_block I
_cod_original_sg_symbol_H-M 'P 21'
_cod_database_code 2236214
_cod_database_fobs_code 2236214

loop_
_symmetry_equiv_pos_as_xyz
'x, y, z'
'-x, y+1/2, -z'

loop_
_atom_site_type_symbol
_atom_site_label
_atom_site_fract_x
_atom_site_fract_y
_atom_site_fract_z
_atom_site_U_iso_or_equiv
_atom_site_adp_type
_atom_site_calc_flag
_atom_site_refinement_flags
_atom_site_occupancy
_atom_site_symmetry_multiplicity
O O1 -0.3102(4) -0.2913(5) -0.2574(2) 0.0246(12) Uani d . 1 1
O O2 -0.3049(4) -0.4950(5) -0.3725(2) 0.0237(11) Uani d . 1 1
H H2 -0.2943 -0.5608 -0.3251 0.036 Uiso calc R 1 1
O O3 -0.4164(4) -0.2120(5) -0.6636(2) 0.0235(11) Uani d . 1 1
H H3 -0.4002 -0.1782 -0.7189 0.035 Uiso calc R 1 1
O O4 -0.3797(4) 0.1684(5) -0.6388(2) 0.0211(11) Uani d . 1 1
H H4 -0.4069 0.2653 -0.6226 0.032 Uiso calc R 1 1
O O5 -0.2179(4) 0.1329(5) -0.4720(2) 0.0199(11) Uani d . 1 1
H H5 -0.1998 0.1762 -0.5249 0.030 Uiso calc R 1 1
O O6 -0.4911(4) -0.0313(5) -0.3704(2) 0.0226(11) Uani d . 1 1
H H6 -0.5149 0.0667 -0.3527 0.034 Uiso calc R 1 1
C C1 -0.3322(5) -0.2021(8) -0.4214(4) 0.0133(14) Uani d . 1 1
C C2 -0.3220(5) -0.2449(8) -0.5113(4) 0.0181(16) Uani d . 1 1
H H2AA -0.3016 -0.3617 -0.5251 0.022 Uiso calc R 1 1
C C3 -0.3400(6) -0.1242(8) -0.5937(4) 0.0170(15) Uani d . 1 1
H H3AA -0.2616 -0.0992 -0.6227 0.020 Uiso calc R 1 1
C C4 -0.3972(6) 0.0455(8) -0.5639(4) 0.0195(16) Uani d . 1 1
H H4AA -0.4844 0.0266 -0.5567 0.023 Uiso calc R 1 1
C C5 -0.3437(6) 0.1095(8) -0.4700(4) 0.0167(15) Uani d . 1 1
H H5AA -0.3817 0.2224 -0.4532 0.020 Uiso calc R 1 1
C C6 -0.3652(5) -0.0227(8) -0.3891(4) 0.0166(15) Uani d . 1 1
H H6AA -0.3188 0.0098 -0.3297 0.020 Uiso calc R 1 1
C C7 -0.3140(5) -0.3311(8) -0.3425(4) 0.0175(15) Uani d . 1 1
O O1A 0.3146(4) 0.7830(5) 0.2305(3) 0.0250(12) Uani d . 1 1
O O2A 0.2868(4) 0.9807(5) 0.1148(2) 0.0272(12) Uani d . 1 1
H H2A 0.2832 1.0478 0.1620 0.041 Uiso calc R 1 1
O O3A 0.4144(4) 0.7044(5) -0.1699(2) 0.0261(12) Uani d . 1 1
H H3A 0.3921 0.6804 -0.2262 0.039 Uiso calc R 1 1
O O4A 0.3839(4) 0.3234(5) -0.1463(2) 0.0213(11) Uani d . 1 1
H H4A 0.4305 0.2398 -0.1364 0.032 Uiso calc R 1 1
O O5A 0.2219(4) 0.3483(5) 0.0099(2) 0.0235(11) Uani d . 1 1
H H5A 0.2113 0.2508 -0.0159 0.035 Uiso calc R 1 1
O O6A 0.4887(4) 0.5260(5) 0.1274(2) 0.0221(11) Uani d . 1 1
H H6A 0.5103 0.4374 0.1584 0.033 Uiso calc R 1 1
C C1A 0.3275(5) 0.6941(8) 0.0687(4) 0.0159(15) Uani d . 1 1
C C2A 0.3199(5) 0.7380(8) -0.0230(4) 0.0186(16) Uani d . 1 1
H H2A1 0.2996 0.8547 -0.0383 0.022 Uiso calc R 1 1
C C3A 0.3412(6) 0.6154(8) -0.1043(4) 0.0189(16) Uani d . 1 1
H H3A1 0.2633 0.5876 -0.1371 0.023 Uiso calc R 1 1
C C4A 0.3988(6) 0.4488(7) -0.0705(3) 0.0175(16) Uani d . 1 1
H H4A1 0.4857 0.4701 -0.0591 0.021 Uiso calc R 1 1
C C5A 0.3472(6) 0.3813(8) 0.0213(3) 0.0186(16) Uani d . 1 1
H H5A1 0.3884 0.2709 0.0399 0.022 Uiso calc R 1 1
C C6A 0.3646(6) 0.5122(7) 0.1018(4) 0.0172(15) Uani d . 1 1
H H6A1 0.3184 0.4767 0.1586 0.021 Uiso calc R 1 1
C C7A 0.3083(6) 0.8202(8) 0.1454(4) 0.0187(16) Uani d . 1 1
O O1B -0.0345(4) -0.3888(5) -0.4150(3) 0.0299(12) Uani d . 1 1
O O2B -0.0513(4) -0.4555(5) -0.2592(3) 0.0285(12) Uani d . 1 1
H H2B -0.0715 -0.5529 -0.2813 0.043 Uiso calc R 1 1
O O3B 0.1426(4) 0.0421(5) -0.0919(2) 0.0225(11) Uani d . 1 1
H H3B 0.1045 0.0246 -0.0419 0.034 Uiso calc R 1 1
O O4B 0.1501(4) 0.3201(5) -0.2274(2) 0.0251(11) Uani d . 1 1
H H4B 0.2020 0.3209 -0.1830 0.038 Uiso calc R 1 1
O O5B -0.0695(4) 0.2162(5) -0.3176(2) 0.0231(11) Uani d . 1 1
H H5B -0.1197 0.1992 -0.3623 0.035 Uiso calc R 1 1
O O6B 0.1309(4) -0.0858(5) -0.4331(2) 0.0246(12) Uani d . 1 1
H H6B 0.1225 -0.0478 -0.4893 0.037 Uiso calc R 1 1
C C1B 0.0130(6) -0.1703(8) -0.2996(4) 0.0208(16) Uani d . 1 1
C C2B 0.0253(6) -0.1288(8) -0.2070(4) 0.0265(18) Uani d . 1 1
H H2B1 0.0105 -0.2157 -0.1606 0.032 Uiso calc R 1 1
C C3B 0.0617(6) 0.0501(8) -0.1727(4) 0.0238(17) Uani d . 1 1
H H3B1 -0.0107 0.1167 -0.1549 0.029 Uiso calc R 1 1
C C4B 0.1225(6) 0.1430(8) -0.2535(4) 0.0227(17) Uani d . 1 1
H H4B1 0.1979 0.0807 -0.2679 0.027 Uiso calc R 1 1
C C5B 0.0418(6) 0.1435(8) -0.3425(4) 0.0198(16) Uani d . 1 1
H H5B1 0.0782 0.2171 -0.3928 0.024 Uiso calc R 1 1
C C6B 0.0283(6) -0.0423(8) -0.3797(4) 0.0242(17) Uani d . 1 1
H H6B1 -0.0434 -0.0479 -0.4236 0.029 Uiso calc R 1 1
C C7B -0.0249(6) -0.3495(8) -0.3313(4) 0.0224(17) Uani d . 1 1
O O1W -0.0108(6) 0.0088(8) 0.0523(4) 0.0444(14) Uani d D 1 1
H H1W1 -0.071(5) -0.047(10) 0.031(5) 0.08(4) Uiso d D 1 1
H H1W2 -0.003(9) -0.010(15) 0.113(2) 0.15(5) Uiso d D 1 1

loop_
_atom_site_aniso_label
_atom_site_aniso_U_11
_atom_site_aniso_U_22
_atom_site_aniso_U_33
_atom_site_aniso_U_12
_atom_site_aniso_U_13
_atom_site_aniso_U_23
O1 0.039(3) 0.018(3) 0.017(2) -0.003(2) 0.004(2) -0.001(2)
O2 0.040(3) 0.012(3) 0.019(2) 0.000(2) -0.0037(19) 0.0025(19)
O3 0.039(3) 0.016(3) 0.016(2) -0.006(2) 0.002(2) 0.0002(19)
O4 0.034(3) 0.013(3) 0.016(2) -0.001(2) 0.0000(19) -0.0002(19)
O5 0.021(3) 0.020(3) 0.019(2) -0.003(2) -0.0026(19) 0.0009(18)
O6 0.026(3) 0.010(3) 0.032(2) -0.003(2) 0.006(2) 0.000(2)
C1 0.013(4) 0.008(4) 0.019(3) 0.001(3) -0.003(3) -0.001(3)
C2 0.017(4) 0.009(4) 0.028(4) -0.006(3) -0.001(3) 0.001(3)
C3 0.014(4) 0.016(4) 0.021(3) -0.005(3) -0.003(3) -0.004(3)
C4 0.025(4) 0.015(4) 0.018(3) 0.003(3) -0.002(3) 0.006(3)
C5 0.022(5) 0.006(3) 0.022(3) -0.003(3) 0.002(3) 0.003(3)
C6 0.016(4) 0.015(4) 0.018(3) -0.004(3) 0.000(3) -0.003(3)
C7 0.007(4) 0.017(4) 0.029(4) 0.003(3) 0.001(3) 0.005(3)
O1A 0.033(3) 0.023(3) 0.019(2) 0.002(2) 0.002(2) 0.002(2)
O2A 0.049(4) 0.011(3) 0.022(2) 0.005(2) 0.000(2) -0.006(2)
O3A 0.039(3) 0.021(3) 0.019(2) -0.008(2) 0.000(2) 0.002(2)
O4A 0.024(3) 0.020(3) 0.020(2) 0.002(2) -0.0007(19) -0.0047(19)
O5A 0.022(3) 0.019(3) 0.029(2) -0.002(2) -0.001(2) -0.0075(19)
O6A 0.027(3) 0.013(3) 0.026(2) -0.003(2) -0.0100(19) 0.0020(19)
C1A 0.013(4) 0.019(4) 0.016(3) -0.009(3) -0.002(3) 0.001(3)
C2A 0.016(4) 0.016(4) 0.024(3) 0.001(3) 0.002(3) 0.003(3)
C3A 0.021(4) 0.018(4) 0.018(3) -0.002(3) 0.000(3) 0.002(3)
C4A 0.023(5) 0.016(4) 0.013(3) -0.002(3) -0.001(3) -0.008(3)
C5A 0.016(4) 0.019(4) 0.020(3) 0.005(3) -0.009(3) -0.002(3)
C6A 0.023(4) 0.008(4) 0.021(3) -0.002(3) 0.000(3) 0.000(3)
C7A 0.014(4) 0.010(4) 0.033(4) -0.002(3) 0.006(3) 0.002(3)
O1B 0.047(4) 0.023(3) 0.020(2) -0.006(2) -0.001(2) -0.004(2)
O2B 0.035(3) 0.021(3) 0.029(2) -0.004(2) 0.001(2) -0.004(2)
O3B 0.030(3) 0.020(3) 0.017(2) -0.003(2) -0.0082(19) -0.0005(18)
O4B 0.035(3) 0.016(3) 0.024(2) -0.002(2) -0.0052(19) -0.001(2)
O5B 0.024(3) 0.018(3) 0.027(2) 0.000(2) -0.003(2) -0.001(2)
O6B 0.030(3) 0.024(3) 0.021(2) 0.002(2) 0.007(2) 0.0008(19)
C1B 0.030(5) 0.016(4) 0.017(3) 0.003(3) -0.003(3) 0.000(3)
C2B 0.034(5) 0.023(4) 0.022(3) -0.003(4) 0.002(3) 0.000(3)
C3B 0.033(5) 0.015(4) 0.023(3) 0.000(3) -0.004(3) -0.001(3)
C4B 0.031(5) 0.019(4) 0.018(3) 0.004(3) -0.001(3) -0.002(3)
C5B 0.017(4) 0.015(4) 0.027(3) 0.002(3) 0.002(3) 0.004(3)
C6B 0.028(5) 0.021(4) 0.023(3) -0.003(3) 0.001(3) -0.001(3)
C7B 0.021(5) 0.021(4) 0.026(4) 0.002(3) -0.001(3) 0.004(3)
O1W 0.048(4) 0.053(4) 0.032(3) -0.011(3) -0.001(3) -0.008(3)

loop_
_atom_type_symbol
_atom_type_description
_atom_type_scat_dispersion_real
_atom_type_scat_dispersion_imag
_atom_type_scat_source
C C 0.0033 0.0016 'International Tables Vol C Tables 4.2.6.8 and 6.1.1.4'
H H 0.0000 0.0000 'International Tables Vol C Tables 4.2.6.8 and 6.1.1.4'
O O 0.0106 0.0060 'International Tables Vol C Tables 4.2.6.8 and 6.1.1.4'

loop_
_geom_angle_atom_site_label_1
_geom_angle_atom_site_label_2
_geom_angle_atom_site_label_3
_geom_angle
C7 O2 H2 109.5
C3 O3 H3 109.5
C4 O4 H4 109.5
C5 O5 H5 109.5
C6 O6 H6 109.5
C2 C1 C7 121.8(5)
C2 C1 C6 123.4(5)
C7 C1 C6 114.8(5)
C1 C2 C3 124.9(6)
C1 C2 H2AA 117.6
C3 C2 H2AA 117.6
O3 C3 C2 107.1(5)
O3 C3 C4 109.7(5)
C2 C3 C4 112.0(4)
O3 C3 H3AA 109.3
C2 C3 H3AA 109.3
C4 C3 H3AA 109.3
O4 C4 C5 111.1(5)
O4 C4 C3 107.5(4)
C5 C4 C3 110.9(5)
O4 C4 H4AA 109.1
C5 C4 H4AA 109.1
C3 C4 H4AA 109.1
O5 C5 C4 113.2(4)
O5 C5 C6 105.9(5)
C4 C5 C6 110.7(5)
O5 C5 H5AA 109.0
C4 C5 H5AA 109.0
C6 C5 H5AA 109.0
O6 C6 C1 105.3(5)
O6 C6 C5 109.7(5)
C1 C6 C5 109.9(4)
O6 C6 H6AA 110.6
C1 C6 H6AA 110.6
C5 C6 H6AA 110.6
O1 C7 O2 122.7(5)
O1 C7 C1 123.3(6)
O2 C7 C1 114.0(5)
C7A O2A H2A 109.5
C3A O3A H3A 109.5
C4A O4A H4A 109.5
C5A O5A H5A 109.5
C6A O6A H6A 109.5
C2A C1A C7A 122.0(6)
C2A C1A C6A 122.4(5)
C7A C1A C6A 115.5(5)
C1A C2A C3A 124.3(6)
C1A C2A H2A1 117.9
C3A C2A H2A1 117.9
O3A C3A C2A 106.9(5)
O3A C3A C4A 111.0(5)
C2A C3A C4A 112.0(5)
O3A C3A H3A1 108.9
C2A C3A H3A1 108.9
C4A C3A H3A1 108.9
O4A C4A C3A 107.5(4)
O4A C4A C5A 110.7(5)
C3A C4A C5A 112.6(5)
O4A C4A H4A1 108.6
C3A C4A H4A1 108.6
C5A C4A H4A1 108.6
O5A C5A C4A 111.5(4)
O5A C5A C6A 107.8(5)
C4A C5A C6A 110.7(5)
O5A C5A H5A1 108.9
C4A C5A H5A1 108.9
C6A C5A H5A1 108.9
O6A C6A C5A 109.7(5)
O6A C6A C1A 105.3(5)
C5A C6A C1A 110.9(4)
O6A C6A H6A1 110.3
C5A C6A H6A1 110.3
C1A C6A H6A1 110.3
O1A C7A O2A 122.4(5)
O1A C7A C1A 123.3(6)
O2A C7A C1A 114.3(5)
C7B O2B H2B 109.5
C3B O3B H3B 109.5
C4B O4B H4B 109.5
C5B O5B H5B 109.5
C6B O6B H6B 109.5
C2B C1B C6B 123.5(6)
C2B C1B C7B 121.6(6)
C6B C1B C7B 114.8(5)
C1B C2B C3B 123.0(6)
C1B C2B H2B1 118.5
C3B C2B H2B1 118.5
O3B C3B C2B 111.8(5)
O3B C3B C4B 108.5(5)
C2B C3B C4B 108.6(5)
O3B C3B H3B1 109.3
C2B C3B H3B1 109.3
C4B C3B H3B1 109.3
O4B C4B C3B 110.9(4)
O4B C4B C5B 108.9(5)
C3B C4B C5B 109.8(5)
O4B C4B H4B1 109.1
C3B C4B H4B1 109.1
C5B C4B H4B1 109.1
O5B C5B C4B 108.1(5)
O5B C5B C6B 111.8(5)
C4B C5B C6B 109.1(5)
O5B C5B H5B1 109.3
C4B C5B H5B1 109.3
C6B C5B H5B1 109.3
O6B C6B C1B 110.2(5)
O6B C6B C5B 108.8(5)
C1B C6B C5B 111.9(4)
O6B C6B H6B1 108.6
C1B C6B H6B1 108.6
C5B C6B H6B1 108.6
O1B C7B O2B 124.0(6)
O1B C7B C1B 122.0(6)
O2B C7B C1B 114.0(5)
H1W1 O1W H1W2 109(8)

loop_
_geom_bond_atom_site_label_1
_geom_bond_atom_site_label_2
_geom_bond_distance
O1 C7 1.226(6)
O2 C7 1.336(7)
O2 H2 0.8400
O3 C3 1.449(7)
O3 H3 0.8400
O4 C4 1.429(6)
O4 H4 0.8400
O5 C5 1.429(7)
O5 H5 0.8400
O6 C6 1.450(6)
O6 H6 0.8400
C1 C2 1.307(7)
C1 C7 1.494(8)
C1 C6 1.504(8)
C2 C3 1.490(8)
C2 H2AA 0.9500
C3 C4 1.521(8)
C3 H3AA 1.0000
C4 C5 1.510(7)
C4 H4AA 1.0000
C5 C6 1.546(7)
C5 H5AA 1.0000
C6 H6AA 1.0000
O1A C7A 1.223(6)
O2A C7A 1.329(7)
O2A H2A 0.8400
O3A C3A 1.426(6)
O3A H3A 0.8400
O4A C4A 1.440(6)
O4A H4A 0.8400
O5A C5A 1.437(7)
O5A H5A 0.8400
O6A C6A 1.436(6)
O6A H6A 0.8400
C1A C2A 1.324(7)
C1A C7A 1.467(8)
C1A C6A 1.530(8)
C2A C3A 1.502(8)
C2A H2A1 0.9500
C3A C4A 1.508(8)
C3A H3A1 1.0000
C4A C5A 1.515(7)
C4A H4A1 1.0000
C5A C6A 1.518(7)
C5A H5A1 1.0000
C6A H6A1 1.0000
O1B C7B 1.210(6)
O2B C7B 1.337(6)
O2B H2B 0.8400
O3B C3B 1.431(7)
O3B H3B 0.8400
O4B C4B 1.444(7)
O4B H4B 0.8400
O5B C5B 1.425(7)
O5B H5B 0.8400
O6B C6B 1.433(6)
O6B H6B 0.8400
C1B C2B 1.336(7)
C1B C6B 1.506(7)
C1B C7B 1.507(9)
C2B C3B 1.512(8)
C2B H2B1 0.9500
C3B C4B 1.516(8)
C3B H3B1 1.0000
C4B C5B 1.519(8)
C4B H4B1 1.0000
C5B C6B 1.529(8)
C5B H5B1 1.0000
C6B H6B1 1.0000
O1W H1W1 0.85(2)
O1W H1W2 0.86(2)

loop_
_geom_hbond_atom_site_label_D
_geom_hbond_atom_site_label_H
_geom_hbond_atom_site_label_A
_geom_hbond_site_symmetry_A
_geom_hbond_distance_DH
_geom_hbond_distance_HA
_geom_hbond_distance_DA
_geom_hbond_angle_DHA
O2 H2 O1A 2_535 0.84 1.81 2.624(5) 164
O3 H3 O4A 2_544 0.84 1.90 2.705(5) 161
O4 H4 O6 2_454 0.84 1.94 2.738(6) 157
O5 H5 O6B 2_554 0.84 2.08 2.736(5) 134
O6 H6 O3 2_454 0.84 1.89 2.718(6) 169
O6A H6A O3A 2_645 0.84 1.99 2.764(6) 153
O4A H4A O6A 2_645 0.84 1.88 2.712(6) 168
O5B H5B O5 . 0.84 1.93 2.765(5) 171
O5A H5A O3B . 0.84 2.06 2.882(5) 164
O2A H2A O1 2_565 0.84 1.84 2.664(5) 167
O6B H6B O1B 2_554 0.84 2.05 2.801(5) 149
O4B H4B O4A . 0.84 2.10 2.835(6) 147
O2B H2B O5B 1_545 0.84 1.85 2.663(6) 163
O3B H3B O1W . 0.84 1.88 2.703(6) 166
O3A H3A O4 2_554 0.84 1.89 2.705(5) 163
O1W H1W1 O5A 2_545 0.85(2) 1.95(2) 2.794(7) 173(8)
O1W H1W2 O2B 2 0.86(2) 2.16(5) 2.967(6) 157(11)

loop_
_geom_torsion_atom_site_label_1
_geom_torsion_atom_site_label_2
_geom_torsion_atom_site_label_3
_geom_torsion_atom_site_label_4
_geom_torsion
C7 C1 C2 C3 179.4(6)
C6 C1 C2 C3 0.7(10)
C1 C2 C3 O3 -132.5(6)
C1 C2 C3 C4 -12.2(9)
O3 C3 C4 O4 -77.6(6)
C2 C3 C4 O4 163.7(5)
O3 C3 C4 C5 160.8(5)
C2 C3 C4 C5 42.0(7)
O4 C4 C5 O5 -62.3(6)
C3 C4 C5 O5 57.2(6)
O4 C4 C5 C6 178.9(5)
C3 C4 C5 C6 -61.6(6)
C2 C1 C6 O6 99.4(6)
C7 C1 C6 O6 -79.5(6)
C2 C1 C6 C5 -18.7(9)
C7 C1 C6 C5 162.5(5)
O5 C5 C6 O6 169.9(4)
C4 C5 C6 O6 -67.0(6)
O5 C5 C6 C1 -74.8(6)
C4 C5 C6 C1 48.3(7)
C2 C1 C7 O1 171.8(6)
C6 C1 C7 O1 -9.3(9)
C2 C1 C7 O2 -9.7(9)
C6 C1 C7 O2 169.2(5)
C7A C1A C2A C3A 178.6(6)
C6A C1A C2A C3A 2.7(10)
C1A C2A C3A O3A -134.8(6)
C1A C2A C3A C4A -12.9(9)
O3A C3A C4A O4A -77.0(6)
C2A C3A C4A O4A 163.5(5)
O3A C3A C4A C5A 160.8(5)
C2A C3A C4A C5A 41.3(7)
O4A C4A C5A O5A -60.9(6)
C3A C4A C5A O5A 59.4(6)
O4A C4A C5A C6A 179.1(5)
C3A C4A C5A C6A -60.5(7)
O5A C5A C6A O6A 169.7(4)
C4A C5A C6A O6A -68.1(6)
O5A C5A C6A C1A -74.4(6)
C4A C5A C6A C1A 47.7(7)
C2A C1A C6A O6A 98.2(6)
C7A C1A C6A O6A -77.9(6)
C2A C1A C6A C5A -20.4(8)
C7A C1A C6A C5A 163.5(5)
C2A C1A C7A O1A 179.9(6)
C6A C1A C7A O1A -4.0(9)
C2A C1A C7A O2A -2.0(9)
C6A C1A C7A O2A 174.2(5)
C6B C1B C2B C3B -3.0(11)
C7B C1B C2B C3B -179.2(6)
C1B C2B C3B O3B -140.0(6)
C1B C2B C3B C4B -20.4(9)
O3B C3B C4B O4B -63.3(6)
C2B C3B C4B O4B 175.1(5)
O3B C3B C4B C5B 176.4(5)
C2B C3B C4B C5B 54.7(7)
O4B C4B C5B O5B -67.1(6)
C3B C4B C5B O5B 54.4(6)
O4B C4B C5B C6B 171.1(5)
C3B C4B C5B C6B -67.4(6)
C2B C1B C6B O6B 113.1(7)
C7B C1B C6B O6B -70.4(7)
C2B C1B C6B C5B -8.1(10)
C7B C1B C6B C5B 168.4(5)
O5B C5B C6B O6B 160.3(4)
C4B C5B C6B O6B -80.2(6)
O5B C5B C6B C1B -77.7(6)
C4B C5B C6B C1B 41.8(7)
C2B C1B C7B O1B -178.8(6)
C6B C1B C7B O1B 4.6(10)
C2B C1B C7B O2B 3.9(10)
C6B C1B C7B O2B -172.7(5)

loop_
_cod_related_entry_id
_cod_related_entry_database
_cod_related_entry_code
1 ChemSpider 30658060
